data_4080111
loop_
_publ_author_name
'Behrle, Andrew C.'
'Schmidt, Joseph A. R.'

_publ_section_title
;
 Insertion Reactions and Catalytic Hydrophosphination of Heterocumulenes
 using \a-MetalatedN,N-Dimethylbenzylamine Rare-Earth-Metal Complexes
;
_journal_issue 5
_journal_name_full Organometallics
_journal_page_first 1141
_journal_page_last 1149
_journal_paper_doi 10.1021/om300807k
_journal_volume 32
_journal_year 2013
_chemical_formula_moiety 'C34 H54 N5 Si2 Y'
_chemical_formula_sum 'C34 H54 N5 Si2 Y'
_chemical_formula_weight 677.91
_space_group_IT_number 2
_symmetry_cell_setting triclinic
_symmetry_space_group_name_Hall '-P 1'
_symmetry_space_group_name_H-M 'P -1'
_atom_sites_solution_hydrogens geom
_atom_sites_solution_primary direct
_atom_sites_solution_secondary difmap
_audit_creation_method SHELXL-97
_cell_angle_alpha 98.193(1)
_cell_angle_beta 96.863(1)
_cell_angle_gamma 108.486(1)
_cell_formula_units_Z 2
_cell_length_a 9.1050(2)
_cell_length_b 11.1607(3)
_cell_length_c 18.8762(5)
_cell_measurement_reflns_used 7456
_cell_measurement_temperature 120
_cell_measurement_theta_max 67.87
_cell_measurement_theta_min 2.40
_cell_volume 1772.70(8)
_computing_cell_refinement 'Bruker SAINT'
_computing_data_collection 'Bruker APEX2'
_computing_molecular_graphics 'Bruker SHELXTL'
_computing_publication_material 'Bruker SHELXTL'
_computing_structure_refinement 'SHELXL-97 (Sheldrick, 2008)'
_computing_structure_solution 'SHELXS-97 (Sheldrick, 2008)'
_diffrn_ambient_temperature 120
_diffrn_measured_fraction_theta_full 0.917
_diffrn_measured_fraction_theta_max 0.869
_diffrn_measurement_device_type 'Bruker APEX-II CCD'
_diffrn_measurement_method '\f and \w scans'
_diffrn_radiation_monochromator graphite
_diffrn_radiation_source 'sealed tube'
_diffrn_radiation_type CuK\a
_diffrn_radiation_wavelength 1.54178
_diffrn_reflns_av_R_equivalents 0.0449
_diffrn_reflns_av_sigmaI/netI 0.0679
_diffrn_reflns_limit_h_max 7
_diffrn_reflns_limit_h_min -10
_diffrn_reflns_limit_k_max 13
_diffrn_reflns_limit_k_min -13
_diffrn_reflns_limit_l_max 22
_diffrn_reflns_limit_l_min -22
_diffrn_reflns_number 9943
_diffrn_reflns_theta_full 60.00
_diffrn_reflns_theta_max 67.86
_diffrn_reflns_theta_min 2.40
_diffrn_standards_number 0
_exptl_absorpt_coefficient_mu 3.181
_exptl_absorpt_correction_T_max 0.7530
_exptl_absorpt_correction_T_min 0.5664
_exptl_absorpt_correction_type empirical
_exptl_absorpt_process_details SADABS
_exptl_crystal_colour yellow
_exptl_crystal_density_diffrn 1.270
_exptl_crystal_density_method 'not measured'
_exptl_crystal_description block
_exptl_crystal_F_000 720
_exptl_crystal_size_max 0.2
_exptl_crystal_size_mid 0.1
_exptl_crystal_size_min 0.1
_refine_diff_density_max 0.722
_refine_diff_density_min -0.897
_refine_diff_density_rms 0.107
_refine_ls_extinction_method none
_refine_ls_goodness_of_fit_ref 1.039
_refine_ls_hydrogen_treatment mixed
_refine_ls_matrix_type full
_refine_ls_number_parameters 387
_refine_ls_number_reflns 5603
_refine_ls_number_restraints 0
_refine_ls_restrained_S_all 1.039
_refine_ls_R_factor_all 0.0472
_refine_ls_R_factor_gt 0.0458
_refine_ls_shift/su_max 0.095
_refine_ls_shift/su_mean 0.000
_refine_ls_structure_factor_coef Fsqd
_refine_ls_weighting_details 'calc w=1/[\s^2^(Fo^2^)+(0.0755P)^2^+1.9551P] where P=(Fo^2^+2Fc^2^)/3'
_refine_ls_weighting_scheme calc
_refine_ls_wR_factor_gt 0.1256
_refine_ls_wR_factor_ref 0.1275
_reflns_number_gt 5333
_reflns_number_total 5603
_reflns_threshold_expression >2sigma(I)
_cod_data_source_file om300807k_si_003.cif
_cod_data_source_block Y(DMBA)2(TMSNC(DMBA)NTMS)_4
_cod_depositor_comments
;
The following automatic conversions were performed:

'_symmetry_cell_setting' value 'Triclinic' changed to 'triclinic'
according to the built-in table from CIF Core dictionary named
'cif_core.dic' version 2.4.1 from 2010-06-29.

Automatic conversion script
Id: cif_fix_values 1891 2012-01-12 08:04:46Z andrius 
;
_cod_original_sg_symbol_H-M P-1
_cod_database_code 4080111

loop_
_symmetry_equiv_pos_as_xyz
'x, y, z'
'-x, -y, -z'

loop_
_atom_site_label
_atom_site_type_symbol
_atom_site_fract_x
_atom_site_fract_y
_atom_site_fract_z
_atom_site_U_iso_or_equiv
_atom_site_adp_type
_atom_site_occupancy
_atom_site_symmetry_multiplicity
_atom_site_calc_flag
_atom_site_refinement_flags
Y1 Y 0.66679(3) 0.89053(2) 0.670303(12) 0.01099(12) Uani 1 1 d .
Si1 Si 0.67570(11) 1.02861(7) 0.86795(4) 0.0172(2) Uani 1 1 d .
N1 N 0.8394(3) 0.6702(3) 0.85412(15) 0.0208(6) Uani 1 1 d .
C1 C 0.7499(4) 0.7582(3) 0.86883(17) 0.0178(7) Uani 1 1 d .
H1A H 0.8213 0.8355 0.9025 0.021 Uiso 1 1 calc R
Si2 Si 0.67508(10) 0.56599(7) 0.70455(5) 0.0168(2) Uani 1 1 d .
N2 N 0.6845(3) 0.9126(2) 0.79847(13) 0.0133(5) Uani 1 1 d .
C2 C 0.6062(4) 0.7056(3) 0.90343(17) 0.0202(7) Uani 1 1 d .
C3 C 0.6222(5) 0.7182(3) 0.97913(19) 0.0284(8) Uani 1 1 d .
H3A H 0.7214 0.7570 1.0078 0.034 Uiso 1 1 calc R
N3 N 0.6904(3) 0.7263(2) 0.73272(13) 0.0135(5) Uani 1 1 d .
N4 N 0.8269(3) 0.8459(2) 0.57859(14) 0.0157(5) Uani 1 1 d .
C4 C 0.4918(5) 0.6736(4) 1.0118(2) 0.0331(9) Uani 1 1 d .
H4A H 0.5037 0.6826 1.0621 0.040 Uiso 1 1 calc R
N5 N 0.5022(3) 1.0281(2) 0.65737(14) 0.0155(5) Uani 1 1 d .
C5 C 0.3432(5) 0.6155(4) 0.9692(2) 0.0337(9) Uani 1 1 d .
H5A H 0.2558 0.5850 0.9910 0.040 Uiso 1 1 calc R
C6 C 0.3252(5) 0.6031(3) 0.8946(2) 0.0271(8) Uani 1 1 d .
H6A H 0.2258 0.5640 0.8661 0.033 Uiso 1 1 calc R
C7 C 0.4563(4) 0.6492(3) 0.86210(18) 0.0217(7) Uani 1 1 d .
H7A H 0.4432 0.6420 0.8119 0.026 Uiso 1 1 calc R
C8 C 0.8467(5) 0.5893(4) 0.9085(2) 0.0311(8) Uani 1 1 d .
H8A H 0.9062 0.5352 0.8946 0.047 Uiso 1 1 calc R
H8B H 0.7421 0.5367 0.9113 0.047 Uiso 1 1 calc R
H8C H 0.8968 0.6432 0.9551 0.047 Uiso 1 1 calc R
C9 C 0.9985(4) 0.7464(3) 0.8473(2) 0.0275(8) Uani 1 1 d .
H9A H 1.0580 0.6904 0.8377 0.041 Uiso 1 1 calc R
H9B H 1.0486 0.8071 0.8918 0.041 Uiso 1 1 calc R
H9C H 0.9936 0.7918 0.8081 0.041 Uiso 1 1 calc R
C10 C 0.8606(4) 0.5278(3) 0.7033(2) 0.0265(8) Uani 1 1 d .
H10A H 0.9328 0.5902 0.6825 0.040 Uiso 1 1 calc R
H10B H 0.8371 0.4435 0.6748 0.040 Uiso 1 1 calc R
H10C H 0.9072 0.5302 0.7521 0.040 Uiso 1 1 calc R
C11 C 0.5360(5) 0.4435(3) 0.7457(2) 0.0306(8) Uani 1 1 d .
H11A H 0.4401 0.4621 0.7464 0.046 Uiso 1 1 calc R
H11B H 0.5832 0.4465 0.7945 0.046 Uiso 1 1 calc R
H11C H 0.5133 0.3593 0.7173 0.046 Uiso 1 1 calc R
C12 C 0.5860(4) 0.5320(3) 0.60620(19) 0.0260(8) Uani 1 1 d .
H12A H 0.4887 0.5489 0.6014 0.039 Uiso 1 1 calc R
H12B H 0.5666 0.4433 0.5858 0.039 Uiso 1 1 calc R
H12C H 0.6571 0.5862 0.5809 0.039 Uiso 1 1 calc R
C13 C 0.4710(5) 0.9856(3) 0.8872(2) 0.0297(8) Uani 1 1 d .
H13A H 0.3985 0.9688 0.8427 0.045 Uiso 1 1 calc R
H13B H 0.4621 1.0557 0.9203 0.045 Uiso 1 1 calc R
H13C H 0.4471 0.9101 0.9086 0.045 Uiso 1 1 calc R
C14 C 0.7300(4) 1.1854(3) 0.83626(18) 0.0234(7) Uani 1 1 d .
H14A H 0.6632 1.1763 0.7910 0.035 Uiso 1 1 calc R
H14B H 0.8377 1.2106 0.8295 0.035 Uiso 1 1 calc R
H14C H 0.7170 1.2500 0.8719 0.035 Uiso 1 1 calc R
C15 C 0.8125(5) 1.0603(3) 0.95611(19) 0.0346(9) Uani 1 1 d .
H15A H 0.9189 1.0831 0.9476 0.052 Uiso 1 1 calc R
H15B H 0.7872 0.9842 0.9770 0.052 Uiso 1 1 calc R
H15C H 0.8015 1.1297 0.9889 0.052 Uiso 1 1 calc R
C16 C 0.7055(4) 0.7994(3) 0.79687(16) 0.0136(6) Uani 1 1 d .
C17 C 0.8622(4) 0.9854(3) 0.59418(17) 0.0191(7) Uani 1 1 d .
H17A H 0.8334 1.0288 0.5559 0.023 Uiso 1 1 calc R
C18 C 0.9574(4) 1.0589(3) 0.66063(17) 0.0170(6) Uani 1 1 d .
C19 C 1.0134(4) 1.1971(3) 0.6716(2) 0.0233(7) Uani 1 1 d .
H19A H 0.9933 1.2366 0.6331 0.028 Uiso 1 1 calc R
C20 C 1.0954(4) 1.2723(3) 0.7370(2) 0.0288(8) Uani 1 1 d .
H20A H 1.1290 1.3614 0.7419 0.035 Uiso 1 1 calc R
C21 C 1.1299(5) 1.2181(3) 0.7968(2) 0.0291(8) Uani 1 1 d .
H21A H 1.1869 1.2702 0.8407 0.035 Uiso 1 1 calc R
C22 C 1.0771(4) 1.0855(3) 0.78877(19) 0.0232(7) Uani 1 1 d .
H22A H 1.0982 1.0482 0.8281 0.028 Uiso 1 1 calc R
C23 C 0.9927(4) 1.0066(3) 0.72261(18) 0.0170(6) Uani 1 1 d .
C24 C 0.9657(4) 0.8055(3) 0.57637(18) 0.0208(7) Uani 1 1 d .
H24A H 0.9887 0.7993 0.5279 0.031 Uiso 1 1 calc R
H24B H 0.9447 0.7232 0.5905 0.031 Uiso 1 1 calc R
H24C H 1.0543 0.8678 0.6093 0.031 Uiso 1 1 calc R
C25 C 0.7210(4) 0.7926(3) 0.50722(17) 0.0250(7) Uani 1 1 d .
H25A H 0.7804 0.7745 0.4709 0.037 Uiso 1 1 calc R
H25B H 0.6741 0.8541 0.4943 0.037 Uiso 1 1 calc R
H25C H 0.6400 0.7146 0.5102 0.037 Uiso 1 1 calc R
C26 C 0.4519(4) 0.9256(3) 0.59252(16) 0.0159(6) Uani 1 1 d .
H26A H 0.4661 0.9470 0.5446 0.019 Uiso 1 1 calc R
C27 C 0.3570(4) 0.7998(3) 0.59808(17) 0.0154(6) Uani 1 1 d .
C28 C 0.3431(4) 0.7555(3) 0.66495(17) 0.0166(6) Uani 1 1 d .
C29 C 0.2573(4) 0.6259(3) 0.66529(18) 0.0193(7) Uani 1 1 d .
H29A H 0.2489 0.5988 0.7095 0.023 Uiso 1 1 calc R
C30 C 0.1858(4) 0.5386(3) 0.6016(2) 0.0238(7) Uani 1 1 d .
H30A H 0.1292 0.4534 0.6025 0.029 Uiso 1 1 calc R
C31 C 0.1998(4) 0.5802(3) 0.53559(19) 0.0232(7) Uani 1 1 d .
H31A H 0.1515 0.5218 0.4923 0.028 Uiso 1 1 calc R
C32 C 0.2831(4) 0.7052(3) 0.53307(18) 0.0186(7) Uani 1 1 d .
H32A H 0.2919 0.7291 0.4881 0.022 Uiso 1 1 calc R
C33 C 0.6017(4) 1.1479(3) 0.63853(19) 0.0211(7) Uani 1 1 d .
H33A H 0.5418 1.2040 0.6330 0.032 Uiso 1 1 calc R
H33B H 0.6367 1.1278 0.5938 0.032 Uiso 1 1 calc R
H33C H 0.6912 1.1899 0.6766 0.032 Uiso 1 1 calc R
C34 C 0.3707(4) 1.0537(3) 0.68808(18) 0.0196(7) Uani 1 1 d .
H34A H 0.3428 1.1175 0.6659 0.029 Uiso 1 1 calc R
H34B H 0.4023 1.0845 0.7396 0.029 Uiso 1 1 calc R
H34C H 0.2816 0.9756 0.6787 0.029 Uiso 1 1 calc R
H28A H 0.389(4) 0.822(3) 0.7111(16) 0.000(7) Uiso 1 1 d .
H23A H 0.965(4) 0.915(4) 0.7179(19) 0.017(9) Uiso 1 1 d .

loop_
_atom_site_aniso_label
_atom_site_aniso_U_11
_atom_site_aniso_U_22
_atom_site_aniso_U_33
_atom_site_aniso_U_23
_atom_site_aniso_U_13
_atom_site_aniso_U_12
Y1 0.0122(2) 0.00791(16) 0.01420(17) 0.00258(10) 0.00328(11) 0.00477(11)
Si1 0.0247(5) 0.0116(4) 0.0157(4) -0.0001(3) 0.0043(3) 0.0075(3)
N1 0.0214(16) 0.0209(13) 0.0266(14) 0.0134(11) 0.0044(11) 0.0124(11)
C1 0.0226(18) 0.0126(14) 0.0187(15) 0.0030(11) 0.0002(12) 0.0077(12)
Si2 0.0160(5) 0.0075(4) 0.0288(5) 0.0025(3) 0.0083(3) 0.0052(3)
N2 0.0142(14) 0.0103(11) 0.0157(12) 0.0011(9) 0.0033(9) 0.0049(10)
C2 0.029(2) 0.0128(14) 0.0232(16) 0.0075(12) 0.0082(13) 0.0108(13)
C3 0.040(2) 0.0260(17) 0.0235(17) 0.0094(14) 0.0062(15) 0.0148(16)
N3 0.0143(14) 0.0072(11) 0.0193(13) 0.0032(9) 0.0026(10) 0.0039(9)
N4 0.0153(15) 0.0130(12) 0.0183(13) 0.0001(9) 0.0037(10) 0.0054(10)
C4 0.055(3) 0.0328(19) 0.0238(18) 0.0157(15) 0.0211(17) 0.0225(18)
N5 0.0166(15) 0.0099(11) 0.0211(13) 0.0034(10) 0.0034(10) 0.0057(10)
C5 0.037(2) 0.0334(19) 0.049(2) 0.0246(18) 0.0290(19) 0.0207(17)
C6 0.027(2) 0.0228(17) 0.040(2) 0.0143(15) 0.0132(15) 0.0139(14)
C7 0.028(2) 0.0183(15) 0.0262(17) 0.0083(13) 0.0115(14) 0.0132(14)
C8 0.039(2) 0.0329(19) 0.036(2) 0.0230(16) 0.0124(16) 0.0233(17)
C9 0.023(2) 0.0295(18) 0.0299(18) 0.0099(14) -0.0017(14) 0.0088(14)
C10 0.025(2) 0.0239(17) 0.038(2) 0.0068(14) 0.0105(15) 0.0150(14)
C11 0.031(2) 0.0106(15) 0.053(2) 0.0063(14) 0.0204(17) 0.0063(14)
C12 0.022(2) 0.0199(16) 0.0301(18) -0.0083(13) 0.0023(14) 0.0056(14)
C13 0.038(2) 0.0210(16) 0.036(2) 0.0039(14) 0.0170(16) 0.0147(15)
C14 0.030(2) 0.0113(14) 0.0266(17) -0.0014(12) 0.0037(14) 0.0068(13)
C15 0.055(3) 0.0228(17) 0.0213(17) -0.0050(14) -0.0046(16) 0.0144(17)
C16 0.0104(16) 0.0103(13) 0.0199(15) 0.0040(11) 0.0038(11) 0.0025(11)
C17 0.0222(19) 0.0145(14) 0.0243(16) 0.0087(12) 0.0054(13) 0.0085(12)
C18 0.0119(17) 0.0133(14) 0.0276(17) 0.0052(12) 0.0072(12) 0.0049(12)
C19 0.0186(19) 0.0132(15) 0.039(2) 0.0091(13) 0.0103(14) 0.0027(13)
C20 0.019(2) 0.0122(15) 0.051(2) -0.0006(14) 0.0112(16) 0.0007(13)
C21 0.023(2) 0.0224(17) 0.034(2) -0.0074(14) 0.0022(15) 0.0028(14)
C22 0.0123(18) 0.0246(17) 0.0309(18) 0.0039(14) 0.0039(13) 0.0044(13)
C23 0.0107(17) 0.0129(14) 0.0269(17) 0.0026(12) 0.0057(12) 0.0031(11)
C24 0.0176(18) 0.0183(15) 0.0280(17) 0.0017(13) 0.0073(13) 0.0082(13)
C25 0.027(2) 0.0296(17) 0.0182(16) -0.0001(13) 0.0010(13) 0.0128(15)
C26 0.0149(17) 0.0129(14) 0.0198(15) 0.0034(12) 0.0042(12) 0.0040(12)
C27 0.0097(16) 0.0152(14) 0.0220(16) 0.0016(12) 0.0021(12) 0.0064(12)
C28 0.0131(17) 0.0155(14) 0.0228(16) 0.0041(12) 0.0040(12) 0.0065(12)
C29 0.0113(17) 0.0182(15) 0.0308(18) 0.0092(13) 0.0084(13) 0.0046(12)
C30 0.0140(18) 0.0135(15) 0.042(2) 0.0032(14) 0.0063(14) 0.0021(12)
C31 0.0173(19) 0.0182(15) 0.0293(18) -0.0058(13) 0.0020(13) 0.0048(13)
C32 0.0131(17) 0.0206(15) 0.0222(16) 0.0016(12) 0.0034(12) 0.0067(12)
C33 0.0238(19) 0.0098(14) 0.0314(18) 0.0077(12) 0.0054(14) 0.0061(13)
C34 0.0159(18) 0.0167(14) 0.0296(17) 0.0038(12) 0.0067(13) 0.0093(12)

loop_
_atom_type_symbol
_atom_type_description
_atom_type_scat_dispersion_real
_atom_type_scat_dispersion_imag
_atom_type_scat_source
C C 0.0181 0.0091 'International Tables Vol C Tables 4.2.6.8 and 6.1.1.4'
H H 0.0000 0.0000 'International Tables Vol C Tables 4.2.6.8 and 6.1.1.4'
N N 0.0311 0.0180 'International Tables Vol C Tables 4.2.6.8 and 6.1.1.4'
Si Si 0.2541 0.3302 'International Tables Vol C Tables 4.2.6.8 and 6.1.1.4'
Y Y -0.2670 2.0244 'International Tables Vol C Tables 4.2.6.8 and 6.1.1.4'

loop_
_geom_angle_atom_site_label_1
_geom_angle_atom_site_label_2
_geom_angle_atom_site_label_3
_geom_angle
N3 Y1 N2 57.57(8)
N3 Y1 C26 135.49(10)
N2 Y1 C26 122.20(10)
N3 Y1 N5 140.19(9)
N2 Y1 N5 94.86(9)
C26 Y1 N5 34.49(9)
N3 Y1 N4 94.49(9)
N2 Y1 N4 136.92(9)
C26 Y1 N4 100.81(9)
N5 Y1 N4 123.24(8)
N3 Y1 C17 121.23(10)
N2 Y1 C17 131.50(10)
C26 Y1 C17 92.27(10)
N5 Y1 C17 98.45(9)
N4 Y1 C17 34.21(9)
N3 Y1 C16 28.78(9)
N2 Y1 C16 28.92(9)
C26 Y1 C16 137.26(10)
N5 Y1 C16 120.34(9)
N4 Y1 C16 116.11(9)
C17 Y1 C16 130.38(10)
N3 Y1 C18 111.65(9)
N2 Y1 C18 101.05(9)
C26 Y1 C18 111.62(10)
N5 Y1 C18 100.80(9)
N4 Y1 C18 56.24(9)
C17 Y1 C18 30.64(10)
C16 Y1 C18 106.69(9)
N3 Y1 C27 104.82(9)
N2 Y1 C27 112.17(9)
C26 Y1 C27 30.74(9)
N5 Y1 C27 56.15(8)
N4 Y1 C27 106.11(9)
C17 Y1 C27 113.96(10)
C16 Y1 C27 113.15(9)
C18 Y1 C27 140.04(9)
N3 Y1 C23 84.32(9)
N2 Y1 C23 76.81(9)
C26 Y1 C23 140.12(10)
N5 Y1 C23 119.45(9)
N4 Y1 C23 67.61(9)
C17 Y1 C23 56.06(10)
C16 Y1 C23 77.26(9)
C18 Y1 C23 29.59(9)
C27 Y1 C23 169.59(10)
N3 Y1 C28 81.05(9)
N2 Y1 C28 84.95(9)
C26 Y1 C28 56.09(9)
N5 Y1 C28 67.29(9)
N4 Y1 C28 125.65(9)
C17 Y1 C28 142.93(10)
C16 Y1 C28 84.01(9)
C18 Y1 C28 167.28(9)
C27 Y1 C28 29.39(9)
C23 Y1 C28 160.88(10)
N2 Si1 C13 109.40(15)
N2 Si1 C14 107.69(14)
C13 Si1 C14 109.39(16)
N2 Si1 C15 117.22(15)
C13 Si1 C15 107.93(19)
C14 Si1 C15 104.96(17)
C9 N1 C8 109.7(3)
C9 N1 C1 108.6(3)
C8 N1 C1 115.0(3)
N1 C1 C2 115.4(2)
N1 C1 C16 107.9(2)
C2 C1 C16 111.2(3)
N1 C1 H1A 107.3
C2 C1 H1A 107.3
C16 C1 H1A 107.3
N3 Si2 C12 102.71(14)
N3 Si2 C10 118.23(15)
C12 Si2 C10 103.45(17)
N3 Si2 C11 116.38(14)
C12 Si2 C11 105.33(18)
C10 Si2 C11 108.83(17)
C16 N2 Si1 133.4(2)
C16 N2 Y1 91.42(18)
Si1 N2 Y1 135.14(13)
C7 C2 C3 118.2(3)
C7 C2 C1 121.7(3)
C3 C2 C1 120.0(3)
C4 C3 C2 120.8(4)
C4 C3 H3A 119.6
C2 C3 H3A 119.6
C16 N3 Si2 134.0(2)
C16 N3 Y1 92.04(17)
Si2 N3 Y1 133.72(13)
C17 N4 C24 114.6(3)
C17 N4 C25 108.5(2)
C24 N4 C25 108.3(2)
C17 N4 Y1 73.00(16)
C24 N4 Y1 137.5(2)
C25 N4 Y1 108.0(2)
C3 C4 C5 119.9(3)
C3 C4 H4A 120.1
C5 C4 H4A 120.1
C26 N5 C33 108.8(2)
C26 N5 C34 113.9(2)
C33 N5 C34 108.5(2)
C26 N5 Y1 72.47(15)
C33 N5 Y1 106.94(19)
C34 N5 Y1 138.91(19)
C6 C5 C4 120.1(3)
C6 C5 H5A 120.0
C4 C5 H5A 120.0
C5 C6 C7 119.8(4)
C5 C6 H6A 120.1
C7 C6 H6A 120.1
C2 C7 C6 121.1(3)
C2 C7 H7A 119.4
C6 C7 H7A 119.4
N1 C8 H8A 109.5
N1 C8 H8B 109.5
H8A C8 H8B 109.5
N1 C8 H8C 109.5
H8A C8 H8C 109.5
H8B C8 H8C 109.5
N1 C9 H9A 109.5
N1 C9 H9B 109.5
H9A C9 H9B 109.5
N1 C9 H9C 109.5
H9A C9 H9C 109.5
H9B C9 H9C 109.5
Si2 C10 H10A 109.5
Si2 C10 H10B 109.5
H10A C10 H10B 109.5
Si2 C10 H10C 109.5
H10A C10 H10C 109.5
H10B C10 H10C 109.5
Si2 C11 H11A 109.5
Si2 C11 H11B 109.5
H11A C11 H11B 109.5
Si2 C11 H11C 109.5
H11A C11 H11C 109.5
H11B C11 H11C 109.5
Si2 C12 H12A 109.5
Si2 C12 H12B 109.5
H12A C12 H12B 109.5
Si2 C12 H12C 109.5
H12A C12 H12C 109.5
H12B C12 H12C 109.5
Si1 C13 H13A 109.5
Si1 C13 H13B 109.5
H13A C13 H13B 109.5
Si1 C13 H13C 109.5
H13A C13 H13C 109.5
H13B C13 H13C 109.5
Si1 C14 H14A 109.5
Si1 C14 H14B 109.5
H14A C14 H14B 109.5
Si1 C14 H14C 109.5
H14A C14 H14C 109.5
H14B C14 H14C 109.5
Si1 C15 H15A 109.5
Si1 C15 H15B 109.5
H15A C15 H15B 109.5
Si1 C15 H15C 109.5
H15A C15 H15C 109.5
H15B C15 H15C 109.5
N3 C16 N2 118.5(3)
N3 C16 C1 121.8(3)
N2 C16 C1 119.7(3)
N3 C16 Y1 59.19(15)
N2 C16 Y1 59.66(15)
C1 C16 Y1 172.6(2)
C18 C17 N4 119.6(3)
C18 C17 Y1 85.4(2)
N4 C17 Y1 72.79(16)
C18 C17 H17A 119.9
N4 C17 H17A 119.9
Y1 C17 H17A 119.9
C17 C18 C23 124.6(3)
C17 C18 C19 119.9(3)
C23 C18 C19 115.3(3)
C17 C18 Y1 64.01(18)
C23 C18 Y1 77.50(18)
C19 C18 Y1 129.8(2)
C20 C19 C18 121.9(3)
C20 C19 H19A 119.1
C18 C19 H19A 119.1
C19 C20 C21 121.5(3)
C19 C20 H20A 119.2
C21 C20 H20A 119.2
C22 C21 C20 118.5(3)
C22 C21 H21A 120.8
C20 C21 H21A 120.8
C21 C22 C23 121.1(3)
C21 C22 H22A 119.4
C23 C22 H22A 119.4
C22 C23 C18 121.7(3)
C22 C23 Y1 131.7(2)
C18 C23 Y1 72.91(18)
C22 C23 H23A 119(2)
C18 C23 H23A 119(2)
Y1 C23 H23A 71(2)
N4 C24 H24A 109.5
N4 C24 H24B 109.5
H24A C24 H24B 109.5
N4 C24 H24C 109.5
H24A C24 H24C 109.5
H24B C24 H24C 109.5
N4 C25 H25A 109.5
N4 C25 H25B 109.5
H25A C25 H25B 109.5
N4 C25 H25C 109.5
H25A C25 H25C 109.5
H25B C25 H25C 109.5
C27 C26 N5 118.9(3)
C27 C26 Y1 86.68(19)
N5 C26 Y1 73.04(15)
C27 C26 H26A 120.0
N5 C26 H26A 120.0
Y1 C26 H26A 120.0
C26 C27 C28 124.1(3)
C26 C27 C32 119.3(3)
C28 C27 C32 116.2(3)
C26 C27 Y1 62.58(17)
C28 C27 Y1 77.52(18)
C32 C27 Y1 130.2(2)
C29 C28 C27 120.5(3)
C29 C28 Y1 133.0(2)
C27 C28 Y1 73.09(18)
C29 C28 H28A 122.0(17)
C27 C28 H28A 117.3(17)
Y1 C28 H28A 68.9(18)
C30 C29 C28 121.4(3)
C30 C29 H29A 119.3
C28 C29 H29A 119.3
C29 C30 C31 118.8(3)
C29 C30 H30A 120.6
C31 C30 H30A 120.6
C32 C31 C30 121.5(3)
C32 C31 H31A 119.2
C30 C31 H31A 119.2
C31 C32 C27 121.6(3)
C31 C32 H32A 119.2
C27 C32 H32A 119.2
N5 C33 H33A 109.5
N5 C33 H33B 109.5
H33A C33 H33B 109.5
N5 C33 H33C 109.5
H33A C33 H33C 109.5
H33B C33 H33C 109.5
N5 C34 H34A 109.5
N5 C34 H34B 109.5
H34A C34 H34B 109.5
N5 C34 H34C 109.5
H34A C34 H34C 109.5
H34B C34 H34C 109.5

loop_
_geom_bond_atom_site_label_1
_geom_bond_atom_site_label_2
_geom_bond_distance
Y1 N3 2.367(2)
Y1 N2 2.377(2)
Y1 C26 2.470(3)
Y1 N5 2.477(2)
Y1 N4 2.487(3)
Y1 C17 2.490(3)
Y1 C16 2.754(3)
Y1 C18 2.762(3)
Y1 C27 2.778(3)
Y1 C23 2.821(3)
Y1 C28 2.835(3)
Si1 N2 1.735(2)
Si1 C13 1.866(4)
Si1 C14 1.867(3)
Si1 C15 1.872(4)
N1 C9 1.461(5)
N1 C8 1.469(4)
N1 C1 1.480(4)
C1 C2 1.519(5)
C1 C16 1.545(4)
C1 H1A 0.9800
Si2 N3 1.748(2)
Si2 C12 1.869(4)
Si2 C10 1.871(4)
Si2 C11 1.875(4)
N2 C16 1.332(4)
C2 C7 1.389(5)
C2 C3 1.401(5)
C3 C4 1.388(6)
C3 H3A 0.9300
N3 C16 1.326(4)
N4 C17 1.464(4)
N4 C24 1.474(4)
N4 C25 1.482(4)
C4 C5 1.390(6)
C4 H4A 0.9300
N5 C26 1.466(4)
N5 C33 1.477(4)
N5 C34 1.479(4)
C5 C6 1.380(6)
C5 H5A 0.9300
C6 C7 1.393(5)
C6 H6A 0.9300
C7 H7A 0.9300
C8 H8A 0.9600
C8 H8B 0.9600
C8 H8C 0.9600
C9 H9A 0.9600
C9 H9B 0.9600
C9 H9C 0.9600
C10 H10A 0.9600
C10 H10B 0.9600
C10 H10C 0.9600
C11 H11A 0.9600
C11 H11B 0.9600
C11 H11C 0.9600
C12 H12A 0.9600
C12 H12B 0.9600
C12 H12C 0.9600
C13 H13A 0.9600
C13 H13B 0.9600
C13 H13C 0.9600
C14 H14A 0.9600
C14 H14B 0.9600
C14 H14C 0.9600
C15 H15A 0.9600
C15 H15B 0.9600
C15 H15C 0.9600
C17 C18 1.412(5)
C17 H17A 0.9800
C18 C23 1.427(5)
C18 C19 1.439(4)
C19 C20 1.369(5)
C19 H19A 0.9300
C20 C21 1.403(6)
C20 H20A 0.9300
C21 C22 1.383(5)
C21 H21A 0.9300
C22 C23 1.398(5)
C22 H22A 0.9300
C23 H23A 0.96(4)
C24 H24A 0.9600
C24 H24B 0.9600
C24 H24C 0.9600
C25 H25A 0.9600
C25 H25B 0.9600
C25 H25C 0.9600
C26 C27 1.422(4)
C26 H26A 0.9800
C27 C28 1.425(4)
C27 C32 1.434(4)
C28 C29 1.411(4)
C28 H28A 1.01(3)
C29 C30 1.377(5)
C29 H29A 0.9300
C30 C31 1.397(5)
C30 H30A 0.9300
C31 C32 1.371(5)
C31 H31A 0.9300
C32 H32A 0.9300
C33 H33A 0.9600
C33 H33B 0.9600
C33 H33C 0.9600
C34 H34A 0.9600
C34 H34B 0.9600
C34 H34C 0.9600
